data_4509828
loop_
_publ_author_name
'Kohmoto, Shigeo'
'Kuroda, Yu'
'Kishikawa, Keiki'
'Masu, Hyuma'
'Azumaya, Isao'

_publ_section_title
;
 Generation of Square-Shaped Cyclic Dimers vs Zigzag Hydrogen-Bonding
 Networks and Pseudoconformational Polymorphism of Tethered Benzoic Acids
;
_journal_issue 12
_journal_name_full 'Crystal Growth &amp; Design'
_journal_page_first 5017
_journal_paper_doi 10.1021/cg901244v
_journal_volume 9
_journal_year 2009
_chemical_formula_sum 'C24 H27 O8'
_chemical_formula_weight 443.46
_chemical_name_systematic
; 
 ? 
;
_space_group_IT_number 2
_symmetry_cell_setting triclinic
_symmetry_space_group_name_Hall '-P 1'
_symmetry_space_group_name_H-M 'P -1'
_atom_sites_solution_hydrogens geom
_atom_sites_solution_primary direct
_atom_sites_solution_secondary difmap
_audit_creation_method SHELXL-97
_cell_angle_alpha 71.1110(10)
_cell_angle_beta 86.2970(10)
_cell_angle_gamma 85.8300(10)
_cell_formula_units_Z 2
_cell_length_a 5.4919(6)
_cell_length_b 12.5958(13)
_cell_length_c 17.2079(18)
_cell_measurement_reflns_used 2300
_cell_measurement_temperature 200
_cell_measurement_theta_max 26.53
_cell_measurement_theta_min 2.42
_cell_volume 1122.2(2)
_computing_cell_refinement 'APEX2 (Bruker AXS, 2006)'
_computing_data_collection 'APEX2 (Bruker AXS, 2006)'
_computing_data_reduction 'SAINT (Bruker AXS, 2004)'
_computing_molecular_graphics 'XSHEL (Bruker AXS,2002)'
_computing_publication_material 'XCIF (Bruker AXS, 2001)'
_computing_structure_refinement 'SHELXL-97 (Sheldrick, 1997)'
_computing_structure_solution 'SHELXS-97 (Sheldrick, 1997)'
_diffrn_ambient_temperature 200
_diffrn_detector_area_resol_mean 8.333
_diffrn_measured_fraction_theta_full 0.970
_diffrn_measured_fraction_theta_max 0.868
_diffrn_measurement_device_type 'Bruker APEXII CCD area detector'
_diffrn_measurement_method 'phi and omega scans'
_diffrn_radiation_monochromator graphite
_diffrn_radiation_source 'sealed tube'
_diffrn_radiation_type MoK\a
_diffrn_radiation_wavelength 0.71073
_diffrn_reflns_av_R_equivalents 0.0093
_diffrn_reflns_av_sigmaI/netI 0.0194
_diffrn_reflns_limit_h_max 6
_diffrn_reflns_limit_h_min -6
_diffrn_reflns_limit_k_max 8
_diffrn_reflns_limit_k_min -16
_diffrn_reflns_limit_l_max 21
_diffrn_reflns_limit_l_min -20
_diffrn_reflns_number 5612
_diffrn_reflns_theta_full 25.00
_diffrn_reflns_theta_max 27.12
_diffrn_reflns_theta_min 1.71
_exptl_absorpt_coefficient_mu 0.099
_exptl_absorpt_correction_T_max 0.9971
_exptl_absorpt_correction_T_min 0.9524
_exptl_absorpt_correction_type empirical
_exptl_absorpt_process_details
;
SADABS Sheldrick 1996
;
_exptl_crystal_colour colourless
_exptl_crystal_density_diffrn 1.312
_exptl_crystal_density_method 'not measured'
_exptl_crystal_description plate
_exptl_crystal_F_000 470
_exptl_crystal_size_max 0.50
_exptl_crystal_size_mid 0.30
_exptl_crystal_size_min 0.03
_refine_diff_density_max 0.165
_refine_diff_density_min -0.312
_refine_diff_density_rms 0.044
_refine_ls_extinction_method none
_refine_ls_goodness_of_fit_ref 1.026
_refine_ls_hydrogen_treatment constr
_refine_ls_matrix_type full
_refine_ls_number_parameters 291
_refine_ls_number_reflns 4297
_refine_ls_number_restraints 12
_refine_ls_restrained_S_all 1.030
_refine_ls_R_factor_all 0.0552
_refine_ls_R_factor_gt 0.0414
_refine_ls_shift/su_max 0.001
_refine_ls_shift/su_mean 0.000
_refine_ls_structure_factor_coef Fsqd
_refine_ls_weighting_details 'calc w=1/[\s^2^(Fo^2^)+(0.0579P)^2^+0.2805P] where P=(Fo^2^+2Fc^2^)/3'
_refine_ls_weighting_scheme calc
_refine_ls_wR_factor_gt 0.1071
_refine_ls_wR_factor_ref 0.1181
_reflns_number_gt 3417
_reflns_number_total 4297
_reflns_threshold_expression >2sigma(I)
_cod_data_source_file cg901244vsup1.cif
_cod_data_source_block 1-C6H6(a0812223mas)
_cod_depositor_comments
;
The following automatic conversions were performed:

'_symmetry_cell_setting' value 'Triclinic' changed to 'triclinic'
according to /home/saulius/struct/CIF-dictionaries/cif_core.dic
dictionary named 'cif_core.dic' version 2.4.2 from 2011-04-26.

Automatic conversion script
Id: cif_fix_values 1891 2012-01-12 08:04:46Z andrius 
;
_cod_original_sg_symbol_H-M 'P-1   '
_cod_database_code 4509828

loop_
_symmetry_equiv_pos_as_xyz
'x, y, z'
'-x, -y, -z'

loop_
_atom_site_label
_atom_site_type_symbol
_atom_site_fract_x
_atom_site_fract_y
_atom_site_fract_z
_atom_site_U_iso_or_equiv
_atom_site_adp_type
_atom_site_occupancy
_atom_site_symmetry_multiplicity
_atom_site_calc_flag
_atom_site_refinement_flags
C1 C 1.0946(3) 0.72205(12) 1.28589(9) 0.0319(3) Uani 1 1 d .
C2 C 0.8904(3) 0.80923(11) 1.27275(8) 0.0308(3) Uani 1 1 d .
C3 C 0.7356(3) 0.81966(12) 1.20997(9) 0.0311(3) Uani 1 1 d .
H3 H 0.7616 0.7727 1.1764 0.037 Uiso 1 1 calc R
C4 C 0.5417(3) 0.89969(12) 1.19682(9) 0.0304(3) Uani 1 1 d .
C5 C 0.5039(3) 0.96744(12) 1.24683(9) 0.0336(3) Uani 1 1 d .
H5 H 0.3700 1.0215 1.2383 0.040 Uiso 1 1 calc R
C6 C 0.6614(3) 0.95594(12) 1.30898(9) 0.0337(3) Uani 1 1 d .
C7 C 0.8588(3) 0.87705(12) 1.32248(9) 0.0327(3) Uani 1 1 d .
H7 H 0.9686 0.8699 1.3646 0.039 Uiso 1 1 calc R
C8 C 0.7665(3) 1.02024(15) 1.41840(11) 0.0501(4) Uani 1 1 d .
H8A H 0.7599 0.9459 1.4602 0.075 Uiso 1 1 calc R
H8B H 0.7138 1.0782 1.4435 0.075 Uiso 1 1 calc R
H8C H 0.9343 1.0320 1.3957 0.075 Uiso 1 1 calc R
C9 C 0.4216(3) 0.85109(12) 1.08232(9) 0.0327(3) Uani 1 1 d .
H9A H 0.4182 0.7701 1.1141 0.039 Uiso 1 1 calc R
H9B H 0.5840 0.8653 1.0537 0.039 Uiso 1 1 calc R
C10 C 0.2252(3) 0.88320(12) 1.02072(9) 0.0337(3) Uani 1 1 d .
H10A H 0.2206 0.9654 0.9925 0.040 Uiso 1 1 calc R
H10B H 0.0645 0.8640 1.0495 0.040 Uiso 1 1 calc R
C11 C 0.2715(3) 0.82255(12) 0.95764(9) 0.0341(3) Uani 1 1 d .
H11A H 0.2853 0.7407 0.9868 0.041 Uiso 1 1 calc R
H11B H 0.4301 0.8443 0.9281 0.041 Uiso 1 1 calc R
C12 C 0.0747(3) 0.84640(12) 0.89476(9) 0.0343(3) Uani 1 1 d .
H12A H -0.0863 0.8266 0.9231 0.041 Uiso 1 1 calc R
H12B H 0.0653 0.9273 0.8624 0.041 Uiso 1 1 calc R
C13 C 0.1385(3) 0.77745(13) 0.83882(9) 0.0350(3) Uani 1 1 d .
H13A H 0.2977 0.7989 0.8096 0.042 Uiso 1 1 calc R
H13B H 0.1535 0.6968 0.8717 0.042 Uiso 1 1 calc R
C14 C 0.3662(3) 0.49464(12) 0.69170(9) 0.0337(3) Uani 1 1 d .
C15 C 0.1706(3) 0.58505(12) 0.68223(9) 0.0330(3) Uani 1 1 d .
C16 C 0.1628(3) 0.64666(12) 0.73599(9) 0.0342(3) Uani 1 1 d .
H16 H 0.2812 0.6318 0.7766 0.041 Uiso 1 1 calc R
C17 C -0.0214(3) 0.73077(12) 0.72969(9) 0.0339(3) Uani 1 1 d .
C18 C -0.1914(3) 0.75228(12) 0.66981(9) 0.0359(3) Uani 1 1 d .
H18 H -0.3181 0.8090 0.6660 0.043 Uiso 1 1 calc R
C19 C -0.1776(3) 0.69120(12) 0.61514(9) 0.0348(3) Uani 1 1 d .
C20 C 0.0036(3) 0.60617(12) 0.62074(9) 0.0344(3) Uani 1 1 d .
H20 H 0.0131 0.5639 0.5838 0.041 Uiso 1 1 calc R
C21 C -0.3448(3) 0.66434(15) 0.49824(10) 0.0471(4) Uani 1 1 d .
H21A H -0.1857 0.6729 0.4683 0.071 Uiso 1 1 calc R
H21B H -0.4746 0.6966 0.4595 0.071 Uiso 1 1 calc R
H21C H -0.3691 0.5844 0.5260 0.071 Uiso 1 1 calc R
C22 C 1.001(2) 0.4637(6) 0.9360(3) 0.1382(18) Uani 1 1 d U
H22 H 1.0010 0.4377 0.8900 0.166 Uiso 1 1 calc R
C23 C 0.8196(11) 0.5649(3) 1.0146(6) 0.136(2) Uani 1 1 d U
H23 H 0.6879 0.6122 1.0251 0.163 Uiso 1 1 calc R
C24 C 0.8146(11) 0.5302(6) 0.9508(5) 0.145(2) Uani 1 1 d U
H24 H 0.6810 0.5519 0.9155 0.175 Uiso 1 1 calc R
O1 O 1.1259(2) 0.66660(9) 1.23639(6) 0.0411(3) Uani 1 1 d .
O2 O 1.2273(2) 0.70635(9) 1.34714(7) 0.0428(3) Uani 1 1 d .
H2 H 1.3357 0.6554 1.3481 0.064 Uiso 1 1 calc R
O3 O 0.37887(18) 0.91689(9) 1.13646(7) 0.0383(3) Uani 1 1 d .
O4 O 0.6088(2) 1.02687(9) 1.35421(7) 0.0464(3) Uani 1 1 d .
O5 O 0.5015(2) 0.47466(10) 0.75301(7) 0.0484(3) Uani 1 1 d .
H5A H 0.6056 0.4224 0.7529 0.073 Uiso 1 1 calc R
O6 O 0.3930(2) 0.44158(9) 0.64068(7) 0.0439(3) Uani 1 1 d .
O7 O -0.04708(19) 0.79550(9) 0.78033(7) 0.0413(3) Uani 1 1 d .
O8 O -0.3522(2) 0.72137(10) 0.55778(7) 0.0483(3) Uani 1 1 d .

loop_
_atom_site_aniso_label
_atom_site_aniso_U_11
_atom_site_aniso_U_22
_atom_site_aniso_U_33
_atom_site_aniso_U_23
_atom_site_aniso_U_13
_atom_site_aniso_U_12
C1 0.0332(7) 0.0294(7) 0.0328(7) -0.0103(6) -0.0017(6) 0.0025(6)
C2 0.0305(7) 0.0274(7) 0.0335(7) -0.0095(6) 0.0006(6) 0.0026(6)
C3 0.0321(7) 0.0303(7) 0.0333(7) -0.0147(6) -0.0007(6) 0.0030(6)
C4 0.0280(7) 0.0301(7) 0.0342(7) -0.0118(6) -0.0030(6) 0.0009(6)
C5 0.0308(7) 0.0312(7) 0.0406(8) -0.0156(6) -0.0029(6) 0.0069(6)
C6 0.0390(8) 0.0293(7) 0.0356(8) -0.0156(6) -0.0021(6) 0.0042(6)
C7 0.0348(8) 0.0323(7) 0.0321(7) -0.0123(6) -0.0052(6) 0.0034(6)
C8 0.0624(11) 0.0490(10) 0.0497(10) -0.0308(8) -0.0158(9) 0.0096(8)
C9 0.0312(7) 0.0337(7) 0.0375(8) -0.0185(6) -0.0039(6) 0.0057(6)
C10 0.0295(7) 0.0346(7) 0.0399(8) -0.0168(6) -0.0048(6) 0.0052(6)
C11 0.0319(7) 0.0349(8) 0.0383(8) -0.0163(6) -0.0065(6) 0.0062(6)
C12 0.0319(7) 0.0347(8) 0.0402(8) -0.0179(7) -0.0066(6) 0.0055(6)
C13 0.0343(8) 0.0352(8) 0.0403(8) -0.0190(7) -0.0099(6) 0.0084(6)
C14 0.0368(8) 0.0313(7) 0.0340(8) -0.0131(6) -0.0014(6) 0.0051(6)
C15 0.0351(8) 0.0299(7) 0.0344(8) -0.0124(6) -0.0003(6) 0.0043(6)
C16 0.0351(8) 0.0335(7) 0.0356(8) -0.0143(6) -0.0075(6) 0.0080(6)
C17 0.0356(8) 0.0315(7) 0.0381(8) -0.0172(6) -0.0051(6) 0.0054(6)
C18 0.0353(8) 0.0333(8) 0.0415(8) -0.0166(7) -0.0076(6) 0.0086(6)
C19 0.0344(8) 0.0360(8) 0.0353(8) -0.0131(6) -0.0079(6) 0.0025(6)
C20 0.0391(8) 0.0323(7) 0.0344(8) -0.0152(6) -0.0015(6) 0.0020(6)
C21 0.0579(11) 0.0523(10) 0.0363(8) -0.0202(8) -0.0126(8) 0.0010(8)
C22 0.212(5) 0.109(3) 0.105(3) -0.044(3) 0.069(4) -0.104(3)
C23 0.092(3) 0.0566(17) 0.215(6) -0.003(3) 0.076(3) 0.0068(17)
C24 0.095(3) 0.136(4) 0.146(4) 0.055(3) -0.040(3) -0.060(3)
O1 0.0450(6) 0.0400(6) 0.0414(6) -0.0203(5) -0.0078(5) 0.0159(5)
O2 0.0416(6) 0.0454(6) 0.0445(6) -0.0202(5) -0.0139(5) 0.0161(5)
O3 0.0343(6) 0.0429(6) 0.0455(6) -0.0261(5) -0.0123(5) 0.0121(5)
O4 0.0537(7) 0.0456(6) 0.0502(7) -0.0315(5) -0.0158(5) 0.0181(5)
O5 0.0479(7) 0.0508(7) 0.0509(7) -0.0259(6) -0.0151(6) 0.0249(5)
O6 0.0546(7) 0.0393(6) 0.0412(6) -0.0207(5) -0.0037(5) 0.0133(5)
O7 0.0431(6) 0.0420(6) 0.0481(6) -0.0286(5) -0.0171(5) 0.0174(5)
O8 0.0486(7) 0.0564(7) 0.0483(7) -0.0288(6) -0.0212(5) 0.0156(5)

loop_
_atom_type_symbol
_atom_type_description
_atom_type_scat_dispersion_real
_atom_type_scat_dispersion_imag
_atom_type_scat_source
C C 0.0033 0.0016 'International Tables Vol C Tables 4.2.6.8 and 6.1.1.4'
H H 0.0000 0.0000 'International Tables Vol C Tables 4.2.6.8 and 6.1.1.4'
O O 0.0106 0.0060 'International Tables Vol C Tables 4.2.6.8 and 6.1.1.4'

loop_
_geom_angle_atom_site_label_1
_geom_angle_atom_site_label_2
_geom_angle_atom_site_label_3
_geom_angle
_geom_angle_site_symmetry_1
O1 C1 O2 123.44(12) .
O1 C1 C2 118.30(12) .
O2 C1 C2 118.25(12) .
C3 C2 C7 121.95(12) .
C3 C2 C1 117.82(12) .
C7 C2 C1 120.23(13) .
C2 C3 C4 119.06(12) .
C2 C3 H3 120.5 .
C4 C3 H3 120.5 .
O3 C4 C3 123.66(12) .
O3 C4 C5 116.32(12) .
C3 C4 C5 120.02(13) .
C6 C5 C4 119.95(13) .
C6 C5 H5 120.0 .
C4 C5 H5 120.0 .
O4 C6 C5 115.28(12) .
O4 C6 C7 123.86(13) .
C5 C6 C7 120.86(13) .
C2 C7 C6 118.14(13) .
C2 C7 H7 120.9 .
C6 C7 H7 120.9 .
O4 C8 H8A 109.5 .
O4 C8 H8B 109.5 .
H8A C8 H8B 109.5 .
O4 C8 H8C 109.5 .
H8A C8 H8C 109.5 .
H8B C8 H8C 109.5 .
O3 C9 C10 108.49(11) .
O3 C9 H9A 110.0 .
C10 C9 H9A 110.0 .
O3 C9 H9B 110.0 .
C10 C9 H9B 110.0 .
H9A C9 H9B 108.4 .
C9 C10 C11 110.91(12) .
C9 C10 H10A 109.5 .
C11 C10 H10A 109.5 .
C9 C10 H10B 109.5 .
C11 C10 H10B 109.5 .
H10A C10 H10B 108.0 .
C10 C11 C12 114.43(12) .
C10 C11 H11A 108.7 .
C12 C11 H11A 108.7 .
C10 C11 H11B 108.7 .
C12 C11 H11B 108.7 .
H11A C11 H11B 107.6 .
C13 C12 C11 108.62(12) .
C13 C12 H12A 110.0 .
C11 C12 H12A 110.0 .
C13 C12 H12B 110.0 .
C11 C12 H12B 110.0 .
H12A C12 H12B 108.3 .
O7 C13 C12 110.01(11) .
O7 C13 H13A 109.7 .
C12 C13 H13A 109.7 .
O7 C13 H13B 109.7 .
C12 C13 H13B 109.7 .
H13A C13 H13B 108.2 .
O6 C14 O5 122.97(13) .
O6 C14 C15 120.22(13) .
O5 C14 C15 116.80(12) .
C16 C15 C20 122.08(13) .
C16 C15 C14 117.62(13) .
C20 C15 C14 120.31(13) .
C15 C16 C17 119.01(13) .
C15 C16 H16 120.5 .
C17 C16 H16 120.5 .
O7 C17 C18 116.44(12) .
O7 C17 C16 123.61(13) .
C18 C17 C16 119.96(13) .
C17 C18 C19 120.27(13) .
C17 C18 H18 119.9 .
C19 C18 H18 119.9 .
O8 C19 C18 115.00(12) .
O8 C19 C20 124.25(13) .
C18 C19 C20 120.75(13) .
C19 C20 C15 117.92(13) .
C19 C20 H20 121.0 .
C15 C20 H20 121.0 .
O8 C21 H21A 109.5 .
O8 C21 H21B 109.5 .
H21A C21 H21B 109.5 .
O8 C21 H21C 109.5 .
H21A C21 H21C 109.5 .
H21B C21 H21C 109.5 .
C23 C22 C24 119.1(4) 2_767
C23 C22 H22 120.4 2_767
C24 C22 H22 120.4 .
C22 C23 C24 121.9(4) 2_767
C22 C23 H23 119.1 2_767
C24 C23 H23 119.1 .
C23 C24 C22 119.0(4) .
C23 C24 H24 120.5 .
C22 C24 H24 120.5 .
C1 O2 H2 109.5 .
C4 O3 C9 116.92(10) .
C6 O4 C8 117.96(12) .
C14 O5 H5A 109.5 .
C17 O7 C13 116.04(10) .
C19 O8 C21 118.01(12) .

loop_
_geom_bond_atom_site_label_1
_geom_bond_atom_site_label_2
_geom_bond_distance
_geom_bond_site_symmetry_2
C1 O1 1.2616(17) .
C1 O2 1.2745(17) .
C1 C2 1.4861(19) .
C2 C3 1.3848(19) .
C2 C7 1.3872(19) .
C3 C4 1.3886(19) .
C3 H3 0.9500 .
C4 O3 1.3680(17) .
C4 C5 1.3924(19) .
C5 C6 1.383(2) .
C5 H5 0.9500 .
C6 O4 1.3680(17) .
C6 C7 1.394(2) .
C7 H7 0.9500 .
C8 O4 1.4251(19) .
C8 H8A 0.9800 .
C8 H8B 0.9800 .
C8 H8C 0.9800 .
C9 O3 1.4330(16) .
C9 C10 1.502(2) .
C9 H9A 0.9900 .
C9 H9B 0.9900 .
C10 C11 1.516(2) .
C10 H10A 0.9900 .
C10 H10B 0.9900 .
C11 C12 1.5239(19) .
C11 H11A 0.9900 .
C11 H11B 0.9900 .
C12 C13 1.5024(19) .
C12 H12A 0.9900 .
C12 H12B 0.9900 .
C13 O7 1.4334(17) .
C13 H13A 0.9900 .
C13 H13B 0.9900 .
C14 O6 1.2601(17) .
C14 O5 1.2773(17) .
C14 C15 1.4835(19) .
C15 C16 1.384(2) .
C15 C20 1.393(2) .
C16 C17 1.3934(19) .
C16 H16 0.9500 .
C17 O7 1.3681(17) .
C17 C18 1.383(2) .
C18 C19 1.391(2) .
C18 H18 0.9500 .
C19 O8 1.3657(17) .
C19 C20 1.392(2) .
C20 H20 0.9500 .
C21 O8 1.4263(18) .
C21 H21A 0.9800 .
C21 H21B 0.9800 .
C21 H21C 0.9800 .
C22 C23 1.298(6) 2_767
C22 C24 1.338(6) .
C22 H22 0.9500 .
C23 C22 1.298(6) 2_767
C23 C24 1.309(6) .
C23 H23 0.9500 .
C24 H24 0.9500 .
O2 H2 0.8400 .
O5 H5A 0.8400 .
